data_7028339
loop_
_publ_author_name
'Mikata, Yuji'
'Nodomi, Yuki'
'Kizu, Asako'
'Konno, Hideo'

_publ_section_title
;
 Quinoline-attached triazacyclononane (TACN) derivatives as fluorescent
 zinc sensors.
;
_journal_issue 4
_journal_name_full 'Dalton transactions (Cambridge, England : 2003)'
_journal_page_first 1684
_journal_page_last 1690
_journal_paper_doi 10.1039/c3dt52107a
_journal_volume 43
_journal_year 2014
_chemical_formula_moiety 'C39 H42 Cd Cl2 N6 O11'
_chemical_formula_sum 'C39 H42 Cd Cl2 N6 O11'
_chemical_formula_weight 954.11
_space_group_IT_number 14
_symmetry_cell_setting monoclinic
_symmetry_Int_Tables_number 14
_symmetry_space_group_name_Hall '-P 2ybc'
_symmetry_space_group_name_H-M 'P 1 21/c 1'
_atom_sites_solution_hydrogens geom
_atom_sites_solution_primary direct
_atom_sites_solution_secondary difmap
_cell_angle_alpha 90.0000
_cell_angle_beta 107.020(3)
_cell_angle_gamma 90.0000
_cell_formula_units_Z 4
_cell_length_a 21.944(6)
_cell_length_b 9.938(3)
_cell_length_c 18.534(5)
_cell_measurement_reflns_used 10360
_cell_measurement_temperature 123
_cell_measurement_theta_max 27.51
_cell_measurement_theta_min 3.02
_cell_volume 3864.9(19)
_computing_cell_refinement CrystalClear
_computing_data_collection 'CrystalClear (Rigaku/MSC Inc., 2006)'
_computing_data_reduction CrystalClear
_computing_molecular_graphics 'CrystalStructure 4.0'
_computing_publication_material 'CrystalStructure 4.0 (Rigaku, 2010)'
_computing_structure_refinement 'SHELXL97 (Sheldrick, 2008)'
_computing_structure_solution 'SIR92 (Altomare, et al., 1994)'
_diffrn_ambient_temperature 123
_diffrn_detector_area_resol_mean 7.314
_diffrn_measured_fraction_theta_full 0.990
_diffrn_measured_fraction_theta_max 0.990
_diffrn_measurement_device_type 'Rigaku Mercury70'
_diffrn_measurement_method \w
_diffrn_radiation_type 'Mo K\a'
_diffrn_radiation_wavelength 0.71070
_diffrn_reflns_av_R_equivalents 0.0425
_diffrn_reflns_limit_h_max 27
_diffrn_reflns_limit_h_min -26
_diffrn_reflns_limit_k_max 12
_diffrn_reflns_limit_k_min -12
_diffrn_reflns_limit_l_max 18
_diffrn_reflns_limit_l_min -24
_diffrn_reflns_number 29253
_diffrn_reflns_theta_full 27.48
_diffrn_reflns_theta_max 27.48
_diffrn_standards_number 0
_exptl_absorpt_coefficient_mu 0.775
_exptl_absorpt_correction_T_max 0.985
_exptl_absorpt_correction_T_min 0.703
_exptl_absorpt_correction_type multi-scan
_exptl_absorpt_process_details 'REQAB (Rigaku, 1998)'
_exptl_crystal_colour colorless
_exptl_crystal_density_diffrn 1.640
_exptl_crystal_density_method 'not measured'
_exptl_crystal_description unknown
_exptl_crystal_F_000 1952.00
_exptl_crystal_size_max 0.400
_exptl_crystal_size_mid 0.400
_exptl_crystal_size_min 0.020
_refine_diff_density_max 1.320
_refine_diff_density_min -1.350
_refine_ls_extinction_method none
_refine_ls_goodness_of_fit_ref 1.168
_refine_ls_hydrogen_treatment refxyz
_refine_ls_number_parameters 700
_refine_ls_number_reflns 8768
_refine_ls_number_restraints 0
_refine_ls_R_factor_gt 0.0563
_refine_ls_shift/su_max 0.000
_refine_ls_structure_factor_coef Fsqd
_refine_ls_weighting_details 'w = 1/[\s^2^(Fo^2^)+(0.0701P)^2^+5.5711P] where P=(Fo^2^+2Fc^2^)/3'
_refine_ls_weighting_scheme calc
_refine_ls_wR_factor_ref 0.1595
_reflns_number_gt 7223
_reflns_number_total 8768
_reflns_threshold_expression F^2^>2.0\s(F^2^)
_cod_data_source_file c3dt52107a.txt
_cod_data_source_block 6-MeOTQTACN-CdClO4-111128
_cod_original_cell_volume 3864.8(16)
_cod_database_code 7028339

loop_
_symmetry_equiv_pos_site_id
_symmetry_equiv_pos_as_xyz
1 +X,+Y,+Z
2 -X,1/2+Y,1/2-Z
3 -X,-Y,-Z
4 +X,1/2-Y,1/2+Z

loop_
_atom_site_label
_atom_site_type_symbol
_atom_site_fract_x
_atom_site_fract_y
_atom_site_fract_z
_atom_site_U_iso_or_equiv
_atom_site_adp_type
_atom_site_occupancy
_atom_site_symmetry_multiplicity
_atom_site_calc_flag
Cd1 Cd 0.268195(13) 0.87546(3) 0.536035(16) 0.02555(11) Uani 1.0 4 d
Cl1 Cl 0.42398(5) 0.39448(9) 0.71165(5) 0.0298(3) Uani 1.0 4 d
Cl2 Cl 0.15634(8) 0.34605(17) 0.32418(9) 0.0622(4) Uani 1.0 4 d
O1 O 0.07675(18) 0.7448(4) 0.16613(19) 0.0490(9) Uani 1.0 4 d
O2 O 0.05052(17) 0.3653(4) 0.5624(3) 0.0451(9) Uani 1.0 4 d
O3 O 0.44930(16) 0.5077(4) 0.75953(19) 0.0443(8) Uani 1.0 4 d
O4 O 0.38045(17) 0.3217(4) 0.7416(2) 0.0433(8) Uani 1.0 4 d
O5 O 0.43687(16) 0.3475(3) 0.41880(19) 0.0350(7) Uani 1.0 4 d
O6 O 0.39192(19) 0.4432(4) 0.63753(18) 0.0485(9) Uani 1.0 4 d
O7 O 0.47506(17) 0.3076(4) 0.70776(19) 0.0416(8) Uani 1.0 4 d
O8 O 0.2071(3) 0.4239(8) 0.3646(4) 0.121(3) Uani 1.0 4 d
O9 O 0.1662(8) 0.2110(9) 0.3227(5) 0.286(10) Uani 1.0 4 d
O10 O 0.1131(6) 0.370(2) 0.3558(7) 0.353(13) Uani 1.0 4 d
O11 O 0.1310(4) 0.3932(7) 0.2495(4) 0.117(3) Uani 1.0 4 d
N1 N 0.22261(18) 1.0323(4) 0.6055(2) 0.0334(8) Uani 1.0 4 d
N2 N 0.34821(18) 0.9116(4) 0.6519(2) 0.0330(8) Uani 1.0 4 d
N3 N 0.31279(18) 1.0894(4) 0.5218(2) 0.0314(8) Uani 1.0 4 d
N4 N 0.16423(17) 0.9079(4) 0.4635(2) 0.0293(7) Uani 1.0 4 d
N5 N 0.26496(16) 0.6835(4) 0.60748(19) 0.0281(7) Uani 1.0 4 d
N6 N 0.33667(16) 0.8412(4) 0.4617(2) 0.0275(7) Uani 1.0 4 d
C1 C 0.2511(3) 0.9923(6) 0.6850(3) 0.0393(11) Uani 1.0 4 d
C2 C 0.3239(3) 0.9874(5) 0.7067(3) 0.0413(11) Uani 1.0 4 d
C3 C 0.3983(3) 0.9866(5) 0.6298(3) 0.0359(10) Uani 1.0 4 d
C4 C 0.3716(3) 1.1119(5) 0.5848(3) 0.0361(10) Uani 1.0 4 d
C5 C 0.2611(3) 1.1871(5) 0.5211(3) 0.0376(10) Uani 1.0 4 d
C6 C 0.2381(3) 1.1724(5) 0.5906(3) 0.0399(11) Uani 1.0 4 d
C7 C 0.1535(3) 1.0053(5) 0.5797(3) 0.0359(10) Uani 1.0 4 d
C8 C 0.1290(2) 0.9804(5) 0.4954(3) 0.0335(9) Uani 1.0 4 d
C9 C 0.0676(3) 1.0258(5) 0.4546(3) 0.0371(10) Uani 1.0 4 d
C10 C 0.0440(3) 0.9941(5) 0.3794(3) 0.0412(11) Uani 1.0 4 d
C11 C 0.0563(3) 0.8728(5) 0.2683(3) 0.0385(11) Uani 1.0 4 d
C12 C 0.0927(3) 0.7906(5) 0.2386(3) 0.0374(10) Uani 1.0 4 d
C13 C 0.1526(3) 0.7433(6) 0.2833(3) 0.0410(11) Uani 1.0 4 d
C14 C 0.1764(3) 0.7859(5) 0.3566(3) 0.0345(9) Uani 1.0 4 d
C15 C 0.1409(2) 0.8721(4) 0.3888(3) 0.0301(9) Uani 1.0 4 d
C16 C 0.0792(2) 0.9145(5) 0.3445(3) 0.0329(9) Uani 1.0 4 d
C17 C 0.0213(4) 0.8028(7) 0.1146(4) 0.0560(16) Uani 1.0 4 d
C18 C 0.3674(2) 0.7748(5) 0.6792(3) 0.0357(10) Uani 1.0 4 d
C19 C 0.3093(2) 0.6876(5) 0.6743(3) 0.0317(9) Uani 1.0 4 d
C20 C 0.3045(3) 0.6143(5) 0.7364(3) 0.0390(11) Uani 1.0 4 d
C21 C 0.2520(3) 0.5349(5) 0.7295(3) 0.0389(11) Uani 1.0 4 d
C22 C 0.1495(3) 0.4447(5) 0.6493(3) 0.0338(10) Uani 1.0 4 d
C23 C 0.1061(2) 0.4370(5) 0.5798(3) 0.0354(10) Uani 1.0 4 d
C24 C 0.1164(3) 0.5057(5) 0.5176(3) 0.0384(10) Uani 1.0 4 d
C25 C 0.1686(3) 0.5857(5) 0.5271(3) 0.0346(10) Uani 1.0 4 d
C26 C 0.2134(2) 0.6007(4) 0.5987(3) 0.0289(9) Uani 1.0 4 d
C27 C 0.2046(2) 0.5252(4) 0.6598(3) 0.0307(9) Uani 1.0 4 d
C28 C 0.0326(3) 0.3081(6) 0.6243(4) 0.0505(13) Uani 1.0 4 d
C29 C 0.3255(3) 1.0830(4) 0.4485(3) 0.0331(9) Uani 1.0 4 d
C30 C 0.3601(2) 0.9539(4) 0.4420(3) 0.0274(8) Uani 1.0 4 d
C31 C 0.4132(2) 0.9569(4) 0.4143(3) 0.0300(9) Uani 1.0 4 d
C32 C 0.4415(2) 0.8387(5) 0.4045(3) 0.0291(9) Uani 1.0 4 d
C33 C 0.4435(2) 0.5892(4) 0.4109(3) 0.0257(8) Uani 1.0 4 d
C34 C 0.4171(2) 0.4739(4) 0.4279(3) 0.0288(9) Uani 1.0 4 d
C35 C 0.3647(3) 0.4809(5) 0.4573(3) 0.0358(10) Uani 1.0 4 d
C36 C 0.3390(3) 0.5991(5) 0.4693(3) 0.0325(9) Uani 1.0 4 d
C37 C 0.36453(18) 0.7209(4) 0.4513(2) 0.0246(8) Uani 1.0 4 d
C38 C 0.41728(18) 0.7156(4) 0.4222(2) 0.0250(8) Uani 1.0 4 d
C39 C 0.4870(3) 0.3359(5) 0.3841(3) 0.0348(10) Uani 1.0 4 d
H1 H 0.238(3) 1.055(5) 0.718(3) 0.034(13) Uiso 1.0 4 d
H2 H 0.234(3) 0.906(5) 0.688(3) 0.033(13) Uiso 1.0 4 d
H3 H 0.342(3) 1.090(6) 0.709(4) 0.052(16) Uiso 1.0 4 d
H4 H 0.338(3) 0.940(6) 0.753(3) 0.043(14) Uiso 1.0 4 d
H5 H 0.434(3) 1.020(6) 0.672(3) 0.048(15) Uiso 1.0 4 d
H6 H 0.413(3) 0.923(6) 0.594(4) 0.048(15) Uiso 1.0 4 d
H7 H 0.366(3) 1.175(5) 0.612(3) 0.032(13) Uiso 1.0 4 d
H8 H 0.403(3) 1.154(5) 0.564(3) 0.039(14) Uiso 1.0 4 d
H9 H 0.219(3) 1.171(6) 0.473(4) 0.053(16) Uiso 1.0 4 d
H10 H 0.273(3) 1.288(7) 0.518(4) 0.062(18) Uiso 1.0 4 d
H11 H 0.269(3) 1.204(6) 0.635(4) 0.047(15) Uiso 1.0 4 d
H12 H 0.203(4) 1.229(7) 0.579(4) 0.066(19) Uiso 1.0 4 d
H13 H 0.144(3) 0.919(5) 0.606(3) 0.035(13) Uiso 1.0 4 d
H14 H 0.128(3) 1.080(6) 0.593(3) 0.045(15) Uiso 1.0 4 d
H15 H 0.046(2) 1.077(5) 0.481(3) 0.021(11) Uiso 1.0 4 d
H16 H 0.004(3) 1.031(6) 0.351(4) 0.055(17) Uiso 1.0 4 d
H17 H 0.017(3) 0.893(5) 0.240(4) 0.045(16) Uiso 1.0 4 d
H18 H 0.174(3) 0.678(6) 0.261(4) 0.054(16) Uiso 1.0 4 d
H19 H 0.214(3) 0.760(5) 0.391(3) 0.030(12) Uiso 1.0 4 d
H20 H -0.015(3) 0.782(6) 0.133(3) 0.040(15) Uiso 1.0 4 d
H21 H 0.021(3) 0.907(7) 0.117(4) 0.054(17) Uiso 1.0 4 d
H22 H 0.017(4) 0.779(7) 0.060(4) 0.07(2) Uiso 1.0 4 d
H23 H 0.390(2) 0.738(5) 0.643(3) 0.025(11) Uiso 1.0 4 d
H24 H 0.394(3) 0.772(5) 0.730(3) 0.035(13) Uiso 1.0 4 d
H25 H 0.338(3) 0.616(6) 0.786(4) 0.053(17) Uiso 1.0 4 d
H26 H 0.244(3) 0.481(5) 0.772(3) 0.038(13) Uiso 1.0 4 d
H27 H 0.147(3) 0.393(5) 0.695(4) 0.046(16) Uiso 1.0 4 d
H28 H 0.091(3) 0.502(6) 0.476(4) 0.051(17) Uiso 1.0 4 d
H29 H 0.176(3) 0.635(6) 0.483(4) 0.063(19) Uiso 1.0 4 d
H30 H 0.060(3) 0.235(6) 0.652(3) 0.047(15) Uiso 1.0 4 d
H31 H 0.035(3) 0.375(6) 0.669(4) 0.046(16) Uiso 1.0 4 d
H32 H -0.009(3) 0.275(6) 0.597(4) 0.050(16) Uiso 1.0 4 d
H33 H 0.281(3) 1.088(5) 0.410(3) 0.030(12) Uiso 1.0 4 d
H34 H 0.346(2) 1.156(5) 0.441(3) 0.018(10) Uiso 1.0 4 d
H35 H 0.427(2) 1.038(5) 0.403(3) 0.017(10) Uiso 1.0 4 d
H36 H 0.470(3) 0.837(5) 0.387(3) 0.019(11) Uiso 1.0 4 d
H37 H 0.479(3) 0.587(5) 0.393(3) 0.033(13) Uiso 1.0 4 d
H38 H 0.349(3) 0.405(6) 0.466(4) 0.051(16) Uiso 1.0 4 d
H39 H 0.308(3) 0.602(5) 0.488(3) 0.035(14) Uiso 1.0 4 d
H40 H 0.527(3) 0.386(5) 0.414(3) 0.040(15) Uiso 1.0 4 d
H41 H 0.491(3) 0.238(5) 0.377(3) 0.033(13) Uiso 1.0 4 d
H42 H 0.474(3) 0.373(6) 0.334(4) 0.059(19) Uiso 1.0 4 d

loop_
_atom_site_aniso_label
_atom_site_aniso_U_11
_atom_site_aniso_U_22
_atom_site_aniso_U_33
_atom_site_aniso_U_12
_atom_site_aniso_U_13
_atom_site_aniso_U_23
Cd1 0.02552(18) 0.02368(16) 0.02889(17) 0.00099(10) 0.01019(12) -0.00071(10)
Cl1 0.0370(6) 0.0263(5) 0.0266(5) -0.0013(4) 0.0101(4) -0.0019(4)
Cl2 0.0704(10) 0.0718(10) 0.0502(8) -0.0285(8) 0.0268(8) -0.0066(7)
O1 0.055(3) 0.053(2) 0.0327(17) -0.0112(18) 0.0043(16) 0.0001(15)
O2 0.042(2) 0.0415(19) 0.054(3) -0.0149(15) 0.0161(17) 0.0014(15)
O3 0.046(2) 0.0418(18) 0.0450(19) -0.0112(15) 0.0125(16) -0.0211(15)
O4 0.0423(19) 0.0395(18) 0.055(2) -0.0014(15) 0.0242(17) 0.0029(16)
O5 0.0428(18) 0.0221(14) 0.0467(18) 0.0029(13) 0.0234(15) -0.0055(12)
O6 0.072(3) 0.0379(18) 0.0291(16) 0.0075(17) 0.0049(16) 0.0044(14)
O7 0.047(2) 0.0401(18) 0.0444(19) 0.0050(15) 0.0235(16) -0.0025(14)
O8 0.101(5) 0.142(6) 0.089(5) -0.065(5) -0.019(4) 0.022(4)
O9 0.55(3) 0.091(6) 0.110(7) 0.044(10) -0.068(11) -0.025(5)
O10 0.161(10) 0.72(4) 0.232(13) -0.237(15) 0.151(10) -0.289(17)
O11 0.123(6) 0.118(5) 0.081(4) -0.053(4) -0.015(4) 0.024(4)
N1 0.037(2) 0.0309(18) 0.0346(19) 0.0059(15) 0.0148(16) -0.0014(14)
N2 0.0317(19) 0.0332(18) 0.0330(18) 0.0004(15) 0.0078(15) -0.0024(15)
N3 0.034(2) 0.0232(16) 0.040(2) 0.0005(14) 0.0148(16) -0.0031(14)
N4 0.0283(18) 0.0310(17) 0.0310(18) 0.0036(14) 0.0124(15) 0.0046(14)
N5 0.0290(18) 0.0266(16) 0.0293(17) 0.0015(14) 0.0094(14) 0.0019(13)
N6 0.0290(18) 0.0218(15) 0.0329(18) 0.0008(13) 0.0109(14) -0.0005(13)
C1 0.047(3) 0.043(3) 0.033(3) -0.001(3) 0.019(2) -0.0057(19)
C2 0.051(3) 0.040(3) 0.033(3) 0.005(3) 0.011(2) -0.0052(19)
C3 0.033(3) 0.035(3) 0.040(3) -0.0068(18) 0.0111(19) -0.0082(19)
C4 0.042(3) 0.027(2) 0.041(3) -0.0053(18) 0.015(2) -0.0086(18)
C5 0.046(3) 0.022(2) 0.050(3) 0.0043(18) 0.024(3) 0.0017(18)
C6 0.043(3) 0.031(3) 0.051(3) 0.005(2) 0.021(3) -0.003(2)
C7 0.036(3) 0.039(3) 0.039(3) 0.0085(19) 0.021(2) 0.0017(19)
C8 0.036(3) 0.028(2) 0.041(3) 0.0001(17) 0.0189(19) 0.0044(17)
C9 0.033(3) 0.036(3) 0.046(3) 0.0083(19) 0.017(2) 0.0040(19)
C10 0.031(3) 0.037(3) 0.053(3) 0.0067(19) 0.007(2) 0.010(2)
C11 0.034(3) 0.039(3) 0.040(3) -0.0063(19) 0.006(2) 0.0087(19)
C12 0.039(3) 0.041(3) 0.030(2) -0.010(2) 0.0072(19) 0.0010(18)
C13 0.043(3) 0.047(3) 0.035(3) -0.004(3) 0.016(2) -0.005(2)
C14 0.029(3) 0.040(3) 0.034(3) -0.0014(18) 0.0102(19) -0.0013(18)
C15 0.025(2) 0.032(2) 0.035(3) -0.0030(16) 0.0118(17) 0.0061(16)
C16 0.029(3) 0.034(2) 0.037(3) -0.0020(17) 0.0100(18) 0.0089(17)
C17 0.061(4) 0.051(4) 0.043(3) -0.016(3) -0.006(3) 0.013(3)
C18 0.030(3) 0.037(3) 0.036(3) 0.0053(18) 0.0022(19) 0.0050(18)
C19 0.031(3) 0.031(2) 0.032(2) 0.0033(17) 0.0065(17) -0.0012(16)
C20 0.036(3) 0.047(3) 0.031(3) 0.006(2) 0.006(2) 0.0050(18)
C21 0.047(3) 0.042(3) 0.029(2) 0.007(2) 0.013(2) 0.0092(18)
C22 0.040(3) 0.028(2) 0.040(3) 0.0054(18) 0.022(2) 0.0056(17)
C23 0.033(3) 0.032(2) 0.043(3) -0.0037(18) 0.0138(19) -0.0004(18)
C24 0.038(3) 0.041(3) 0.034(3) -0.007(2) 0.006(2) 0.0002(19)
C25 0.036(3) 0.036(3) 0.033(3) -0.0019(19) 0.0114(19) 0.0040(18)
C26 0.031(3) 0.0252(18) 0.032(2) 0.0035(16) 0.0109(17) 0.0007(15)
C27 0.032(3) 0.030(2) 0.032(2) 0.0039(17) 0.0128(17) 0.0015(16)
C28 0.052(4) 0.045(3) 0.061(4) -0.012(3) 0.026(3) 0.003(3)
C29 0.042(3) 0.0209(19) 0.042(3) 0.0011(18) 0.021(2) 0.0039(17)
C30 0.033(3) 0.0230(18) 0.0274(19) -0.0014(16) 0.0115(16) -0.0010(14)
C31 0.036(3) 0.0253(19) 0.031(2) -0.0026(17) 0.0133(17) 0.0024(15)
C32 0.029(3) 0.033(2) 0.029(2) -0.0029(17) 0.0130(17) 0.0010(16)
C33 0.026(2) 0.0262(18) 0.0263(19) 0.0018(16) 0.0101(16) -0.0002(15)
C34 0.034(3) 0.0224(18) 0.031(2) 0.0007(16) 0.0121(17) -0.0034(15)
C35 0.044(3) 0.0206(19) 0.049(3) -0.0059(18) 0.023(3) -0.0033(17)
C36 0.032(3) 0.028(2) 0.044(3) -0.0046(17) 0.021(2) -0.0021(17)
C37 0.0263(19) 0.0221(17) 0.0271(18) -0.0026(15) 0.0107(15) -0.0028(14)
C38 0.0254(19) 0.0273(19) 0.0216(17) -0.0009(15) 0.0058(15) 0.0002(14)
C39 0.037(3) 0.028(2) 0.044(3) 0.0029(18) 0.019(2) -0.0065(18)

loop_
_atom_type_symbol
_atom_type_description
_atom_type_scat_dispersion_real
_atom_type_scat_dispersion_imag
_atom_type_scat_source
C C 0.0033 0.0016
;
International Tables for Crystallography
(1992, Vol. C, Tables 4.2.6.8 and 6.1.1.4)
;
H H 0.0000 0.0000
;
International Tables for Crystallography
(1992, Vol. C, Table 6.1.1.4)
;
Cl Cl 0.1484 0.1585
;
International Tables for Crystallography
(1992, Vol. C, Tables 4.2.6.8 and 6.1.1.4)
;
N N 0.0061 0.0033
;
International Tables for Crystallography
(1992, Vol. C, Tables 4.2.6.8 and 6.1.1.4)
;
O O 0.0106 0.0060
;
International Tables for Crystallography
(1992, Vol. C, Tables 4.2.6.8 and 6.1.1.4)
;
Cd Cd -0.8075 1.2024
;
International Tables for Crystallography
(1992, Vol. C, Tables 4.2.6.8 and 6.1.1.4)
;

loop_
_geom_angle_atom_site_label_1
_geom_angle_atom_site_label_2
_geom_angle_atom_site_label_3
_geom_angle
_geom_angle_publ_flag
N1 Cd1 N2 74.45(13) yes
N1 Cd1 N3 74.44(14) yes
N1 Cd1 N4 74.18(13) yes
N1 Cd1 N5 97.97(14) yes
N1 Cd1 N6 147.57(13) yes
N2 Cd1 N3 75.30(13) yes
N2 Cd1 N4 148.31(15) yes
N2 Cd1 N5 75.37(12) yes
N2 Cd1 N6 97.04(14) yes
N3 Cd1 N4 100.29(13) yes
N3 Cd1 N5 150.67(11) yes
N3 Cd1 N6 73.13(13) yes
N4 Cd1 N5 104.82(13) yes
N4 Cd1 N6 111.88(13) yes
N5 Cd1 N6 110.27(13) yes
O3 Cl1 O4 109.7(3) yes
O3 Cl1 O6 108.6(2) yes
O3 Cl1 O7 109.6(2) yes
O4 Cl1 O6 110.2(3) yes
O4 Cl1 O7 109.6(3) yes
O6 Cl1 O7 109.1(3) yes
O8 Cl2 O9 117.0(7) yes
O8 Cl2 O10 103.7(8) yes
O8 Cl2 O11 111.7(5) yes
O9 Cl2 O10 109.7(12) yes
O9 Cl2 O11 109.1(5) yes
O10 Cl2 O11 104.8(7) yes
C12 O1 C17 116.5(5) yes
C23 O2 C28 116.9(4) yes
C34 O5 C39 116.5(4) yes
Cd1 N1 C1 103.8(3) yes
Cd1 N1 C6 110.7(4) yes
Cd1 N1 C7 104.9(3) yes
C1 N1 C6 112.8(4) yes
C1 N1 C7 111.6(4) yes
C6 N1 C7 112.4(4) yes
Cd1 N2 C2 112.2(3) yes
Cd1 N2 C3 103.8(3) yes
Cd1 N2 C18 103.5(3) yes
C2 N2 C3 112.2(4) yes
C2 N2 C18 111.0(4) yes
C3 N2 C18 113.6(4) yes
Cd1 N3 C4 109.7(3) yes
Cd1 N3 C5 104.2(3) yes
Cd1 N3 C29 105.0(3) yes
C4 N3 C5 113.1(4) yes
C4 N3 C29 112.3(4) yes
C5 N3 C29 111.8(4) yes
Cd1 N4 C8 115.2(3) yes
Cd1 N4 C15 124.4(3) yes
C8 N4 C15 119.9(4) yes
Cd1 N5 C19 111.5(3) yes
Cd1 N5 C26 125.8(3) yes
C19 N5 C26 118.8(4) yes
Cd1 N6 C30 114.0(3) yes
Cd1 N6 C37 126.4(3) yes
C30 N6 C37 118.0(4) yes
N1 C1 C2 112.0(5) yes
N2 C2 C1 113.1(4) yes
N2 C3 C4 111.5(4) yes
N3 C4 C3 114.6(4) yes
N3 C5 C6 111.7(4) yes
N1 C6 C5 113.6(5) yes
N1 C7 C8 112.6(5) yes
N4 C8 C7 118.3(4) yes
N4 C8 C9 121.9(5) yes
C7 C8 C9 119.7(5) yes
C8 C9 C10 119.2(5) yes
C9 C10 C16 120.5(5) yes
C12 C11 C16 119.9(4) yes
O1 C12 C11 125.8(4) yes
O1 C12 C13 113.1(5) yes
C11 C12 C13 121.0(5) yes
C12 C13 C14 119.8(5) yes
C13 C14 C15 120.7(4) yes
N4 C15 C14 119.7(4) yes
N4 C15 C16 121.0(5) yes
C14 C15 C16 119.1(4) yes
C10 C16 C11 123.2(4) yes
C10 C16 C15 117.5(4) yes
C11 C16 C15 119.3(5) yes
N2 C18 C19 110.8(4) yes
N5 C19 C18 116.3(4) yes
N5 C19 C20 122.8(5) yes
C18 C19 C20 120.9(4) yes
C19 C20 C21 119.2(4) yes
C20 C21 C27 120.1(5) yes
C23 C22 C27 119.6(5) yes
O2 C23 C22 125.6(5) yes
O2 C23 C24 113.9(4) yes
C22 C23 C24 120.6(5) yes
C23 C24 C25 120.4(4) yes
C24 C25 C26 120.7(5) yes
N5 C26 C25 119.9(5) yes
N5 C26 C27 121.6(4) yes
C25 C26 C27 118.5(4) yes
C21 C27 C22 122.5(5) yes
C21 C27 C26 117.5(4) yes
C22 C27 C26 120.0(4) yes
N3 C29 C30 110.3(4) yes
N6 C30 C29 116.6(5) yes
N6 C30 C31 123.2(4) yes
C29 C30 C31 120.1(4) yes
C30 C31 C32 119.3(4) yes
C31 C32 C38 119.8(5) yes
C34 C33 C38 119.4(5) yes
O5 C34 C33 125.3(5) yes
O5 C34 C35 114.9(4) yes
C33 C34 C35 119.8(4) yes
C34 C35 C36 122.3(5) yes
C35 C36 C37 119.4(5) yes
N6 C37 C36 119.0(4) yes
N6 C37 C38 122.1(4) yes
C36 C37 C38 118.9(4) yes
C32 C38 C33 122.4(5) yes
C32 C38 C37 117.5(4) yes
C33 C38 C37 120.1(4) yes
N1 C1 H1 110(3) no
N1 C1 H2 104(3) no
C2 C1 H1 109(3) no
C2 C1 H2 111(3) no
H1 C1 H2 111(5) no
N2 C2 H3 108(4) no
N2 C2 H4 106(4) no
C1 C2 H3 108(4) no
C1 C2 H4 107(4) no
H3 C2 H4 114(5) no
N2 C3 H5 115(4) no
N2 C3 H6 105(4) no
C4 C3 H5 104(4) no
C4 C3 H6 107(3) no
H5 C3 H6 113(5) no
N3 C4 H7 110(3) no
N3 C4 H8 108(3) no
C3 C4 H7 112(4) no
C3 C4 H8 111(3) no
H7 C4 H8 100(5) no
N3 C5 H9 112(4) no
N3 C5 H10 115(4) no
C6 C5 H9 106(4) no
C6 C5 H10 106(4) no
H9 C5 H10 105(5) no
N1 C6 H11 107(4) no
N1 C6 H12 114(5) no
C5 C6 H11 111(4) no
C5 C6 H12 102(5) no
H11 C6 H12 110(5) no
N1 C7 H13 109(3) no
N1 C7 H14 113(3) no
C8 C7 H13 107(3) no
C8 C7 H14 108(3) no
H13 C7 H14 106(5) no
C8 C9 H15 116(3) no
C10 C9 H15 125(3) no
C9 C10 H16 119(4) no
C16 C10 H16 121(4) no
C12 C11 H17 119(4) no
C16 C11 H17 121(4) no
C12 C13 H18 117(3) no
C14 C13 H18 123(3) no
C13 C14 H19 127(4) no
C15 C14 H19 112(4) no
O1 C17 H20 108(3) no
O1 C17 H21 113(3) no
O1 C17 H22 113(4) no
H20 C17 H21 100(5) no
H20 C17 H22 117(5) no
H21 C17 H22 106(6) no
N2 C18 H23 105(3) no
N2 C18 H24 113(3) no
C19 C18 H23 109(3) no
C19 C18 H24 107(4) no
H23 C18 H24 112(4) no
C19 C20 H25 123(4) no
C21 C20 H25 118(4) no
C20 C21 H26 124(3) no
C27 C21 H26 116(3) no
C23 C22 H27 125(3) no
C27 C22 H27 115(3) no
C23 C24 H28 121(5) no
C25 C24 H28 118(5) no
C24 C25 H29 121(4) no
C26 C25 H29 119(4) no
O2 C28 H30 116(4) no
O2 C28 H31 114(4) no
O2 C28 H32 99(4) no
H30 C28 H31 100(5) no
H30 C28 H32 111(5) no
H31 C28 H32 117(5) no
N3 C29 H33 104(4) no
N3 C29 H34 111(3) no
C30 C29 H33 112(3) no
C30 C29 H34 113(3) no
H33 C29 H34 106(4) no
C30 C31 H35 118(3) no
C32 C31 H35 122(3) no
C31 C32 H36 121(4) no
C38 C32 H36 119(4) no
C34 C33 H37 121(3) no
C38 C33 H37 119(3) no
C34 C35 H38 117(5) no
C36 C35 H38 121(5) no
C35 C36 H39 121(4) no
C37 C36 H39 119(4) no
O5 C39 H40 111(4) no
O5 C39 H41 104(4) no
O5 C39 H42 110(5) no
H40 C39 H41 117(4) no
H40 C39 H42 108(5) no
H41 C39 H42 106(5) no

loop_
_geom_bond_atom_site_label_1
_geom_bond_atom_site_label_2
_geom_bond_distance
_geom_bond_publ_flag
Cd1 N1 2.417(4) yes
Cd1 N2 2.370(4) yes
Cd1 N3 2.387(4) yes
Cd1 N4 2.307(4) yes
Cd1 N5 2.335(4) yes
Cd1 N6 2.342(5) yes
Cl1 O3 1.440(4) yes
Cl1 O4 1.433(5) yes
Cl1 O6 1.432(4) yes
Cl1 O7 1.433(4) yes
Cl2 O8 1.383(7) yes
Cl2 O9 1.361(9) yes
Cl2 O10 1.274(14) yes
Cl2 O11 1.412(7) yes
O1 C12 1.364(6) yes
O1 C17 1.430(7) yes
O2 C23 1.366(6) yes
O2 C28 1.434(9) yes
O5 C34 1.356(5) yes
O5 C39 1.431(7) yes
N1 C1 1.476(6) yes
N1 C6 1.479(7) yes
N1 C7 1.474(6) yes
N2 C2 1.483(7) yes
N2 C3 1.481(7) yes
N2 C18 1.469(6) yes
N3 C4 1.483(6) yes
N3 C5 1.491(7) yes
N3 C29 1.465(7) yes
N4 C8 1.317(7) yes
N4 C15 1.375(6) yes
N5 C19 1.333(5) yes
N5 C26 1.370(6) yes
N6 C30 1.327(6) yes
N6 C37 1.382(6) yes
C1 C2 1.531(8) yes
C3 C4 1.517(7) yes
C5 C6 1.522(9) yes
C7 C8 1.517(7) yes
C8 C9 1.413(6) yes
C9 C10 1.373(7) yes
C10 C16 1.392(8) yes
C11 C12 1.365(8) yes
C11 C16 1.415(7) yes
C12 C13 1.414(7) yes
C13 C14 1.371(7) yes
C14 C15 1.405(7) yes
C15 C16 1.425(6) yes
C18 C19 1.522(7) yes
C19 C20 1.392(7) yes
C20 C21 1.371(8) yes
C21 C27 1.405(6) yes
C22 C23 1.362(6) yes
C22 C27 1.416(7) yes
C23 C24 1.414(8) yes
C24 C25 1.363(7) yes
C25 C26 1.409(6) yes
C26 C27 1.417(7) yes
C29 C30 1.514(6) yes
C30 C31 1.402(7) yes
C31 C32 1.366(7) yes
C32 C38 1.411(6) yes
C33 C34 1.362(6) yes
C33 C38 1.422(6) yes
C34 C35 1.410(8) yes
C35 C36 1.350(7) yes
C36 C37 1.415(6) yes
C37 C38 1.413(7) yes
C1 H1 0.98(6) no
C1 H2 0.94(6) no
C2 H3 1.08(6) no
C2 H4 0.95(6) no
C3 H5 0.99(5) no
C3 H6 1.03(7) no
C4 H7 0.84(6) no
C4 H8 0.98(6) no
C5 H9 1.09(6) no
C5 H10 1.04(7) no
C6 H11 0.95(5) no
C6 H12 0.92(7) no
C7 H13 1.04(6) no
C7 H14 1.01(6) no
C9 H15 0.93(5) no
C10 H16 0.96(6) no
C11 H17 0.88(6) no
C13 H18 0.97(7) no
C14 H19 0.91(5) no
C17 H20 0.97(7) no
C17 H21 1.04(7) no
C17 H22 1.01(8) no
C18 H23 1.01(6) no
C18 H24 0.94(5) no
C20 H25 1.00(6) no
C21 H26 1.02(6) no
C22 H27 1.01(6) no
C24 H28 0.82(6) no
C25 H29 1.00(8) no
C28 H30 0.99(6) no
C28 H31 1.05(6) no
C28 H32 0.96(6) no
C29 H33 1.03(5) no
C29 H34 0.88(5) no
C31 H35 0.91(5) no
C32 H36 0.79(6) no
C33 H37 0.93(6) no
C35 H38 0.87(6) no
C36 H39 0.86(7) no
C39 H40 1.02(5) no
C39 H41 0.99(5) no
C39 H42 0.96(7) no

loop_
_geom_contact_atom_site_label_1
_geom_contact_atom_site_label_2
_geom_contact_distance
_geom_contact_publ_flag
_geom_contact_site_symmetry_2
Cd1 C14 3.462(5) no .
Cd1 C25 3.589(5) no .
Cd1 C36 3.551(5) no .
O1 C14 3.591(6) no .
O2 C25 3.597(7) no .
O5 C36 3.595(6) no .
N1 C4 3.492(8) no .
N2 C6 3.499(7) no .
N3 C2 3.513(7) no .
N4 C5 3.468(6) no .
N4 C6 3.585(6) no .
N4 C10 2.778(6) no .
N4 C25 3.404(6) no .
N5 C1 3.439(7) no .
N5 C2 3.575(6) no .
N5 C21 2.784(7) no .
N5 C36 3.512(7) no .
N6 C3 3.341(6) no .
N6 C4 3.465(6) no .
N6 C14 3.528(6) no .
N6 C32 2.800(7) no .
C1 C18 3.371(8) no .
C1 C19 3.315(7) no .
C2 C4 3.018(8) no .
C2 C6 3.031(7) no .
C2 C19 3.037(7) no .
C3 C29 3.409(7) no .
C3 C30 3.350(7) no .
C4 C6 3.023(9) no .
C4 C30 3.025(7) no .
C5 C7 3.394(8) no .
C5 C8 3.470(7) no .
C6 C8 3.165(7) no .
C8 C16 2.767(7) no .
C9 C15 2.748(8) no .
C11 C14 2.801(7) no .
C11 C17 2.813(8) no .
C12 C15 2.793(7) no .
C13 C16 2.800(8) no .
C19 C27 2.756(7) no .
C20 C26 2.747(6) no .
C22 C25 2.798(7) no .
C22 C28 2.818(8) no .
C23 C26 2.799(7) no .
C24 C27 2.782(6) no .
C30 C38 2.755(6) no .
C31 C37 2.745(6) no .
C33 C36 2.810(8) no .
C33 C39 2.788(7) no .
C34 C37 2.800(6) no .
C35 C38 2.762(7) no .
Cl1 C20 3.544(6) no .
O1 C10 3.554(6) no 2_545
O1 C22 3.530(6) no 4_564
O2 C17 3.256(7) no 2_545
O2 C17 3.548(8) no 4_565
O3 O7 3.379(5) no 2_656
O3 C3 3.379(6) no 2_646
O3 C18 3.305(6) no .
O3 C19 3.505(6) no .
O3 C20 3.256(7) no .
O3 C31 3.212(7) no 4_565
O3 C32 3.138(6) no 4_565
O4 O5 3.573(5) no 4_555
O4 C2 3.540(7) no 1_545
O4 C4 3.535(7) no 1_545
O4 C20 3.338(6) no .
O4 C21 3.479(7) no .
O4 C39 3.359(6) no 4_555
O5 O4 3.573(5) no 4_554
O5 C33 3.522(5) no 3_666
O6 N5 3.587(6) no .
O6 C4 3.426(6) no 1_545
O6 C18 3.462(6) no .
O6 C19 3.221(6) no .
O6 C20 3.462(7) no .
O6 C35 3.239(7) no .
O6 C36 3.369(6) no .
O6 C39 3.559(7) no 3_666
O7 O3 3.379(5) no 2_646
O7 C4 3.332(6) no 1_545
O7 C18 3.494(6) no 2_646
O7 C32 3.468(7) no 3_666
O7 C33 3.374(7) no 3_666
O7 C39 3.505(7) no 4_555
O8 C13 3.568(9) no .
O8 C35 3.428(8) no .
O8 C36 3.447(8) no .
O9 C16 3.596(14) no 1_545
O9 C22 3.488(11) no 4_554
O10 C17 3.225(16) no 2_545
O10 C24 3.271(16) no .
O11 C1 3.394(10) no 4_564
O11 C7 3.476(9) no 4_564
O11 C13 3.542(9) no .
O11 C28 3.335(9) no 4_554
N5 O6 3.587(6) no .
C1 O11 3.394(10) no 4_565
C2 O4 3.540(7) no 1_565
C3 O3 3.379(6) no 2_656
C4 O4 3.535(7) no 1_565
C4 O6 3.426(6) no 1_565
C4 O7 3.332(6) no 1_565
C7 O11 3.476(9) no 4_565
C9 C17 3.400(8) no 2_555
C10 O1 3.554(6) no 2_555
C10 C17 3.402(8) no 2_555
C10 C28 3.432(8) no 3_566
C12 C22 3.524(7) no 4_564
C13 O8 3.568(9) no .
C13 O11 3.542(9) no .
C13 C21 3.448(8) no 4_564
C16 O9 3.596(14) no 1_565
C16 C28 3.476(9) no 3_566
C17 O2 3.256(7) no 2_555
C17 O2 3.548(8) no 4_564
C17 O10 3.225(16) no 2_555
C17 C9 3.400(8) no 2_545
C17 C10 3.402(8) no 2_545
C17 C23 3.356(9) no 4_564
C18 O3 3.305(6) no .
C18 O6 3.462(6) no .
C18 O7 3.494(6) no 2_656
C19 O3 3.505(6) no .
C19 O6 3.221(6) no .
C20 Cl1 3.544(6) no .
C20 O3 3.256(7) no .
C20 O4 3.338(6) no .
C20 O6 3.462(7) no .
C20 C31 3.529(6) no 4_565
C21 O4 3.479(7) no .
C21 C13 3.448(8) no 4_565
C22 O1 3.530(6) no 4_565
C22 O9 3.488(11) no 4_555
C22 C12 3.524(7) no 4_565
C23 C17 3.356(9) no 4_565
C24 O10 3.271(16) no .
C28 O11 3.335(9) no 4_555
C28 C10 3.432(8) no 3_566
C28 C16 3.476(9) no 3_566
C31 O3 3.212(7) no 4_564
C31 C20 3.529(6) no 4_564
C32 O3 3.138(6) no 4_564
C32 O7 3.468(7) no 3_666
C33 O5 3.522(5) no 3_666
C33 O7 3.374(7) no 3_666
C35 O6 3.239(7) no .
C35 O8 3.428(8) no .
C36 O6 3.369(6) no .
C36 O8 3.447(8) no .
C39 O4 3.359(6) no 4_554
C39 O6 3.559(7) no 3_666
C39 O7 3.505(7) no 4_554
Cd1 H2 3.13(6) no .
Cd1 H6 3.08(6) no .
Cd1 H9 3.23(6) no .
Cd1 H13 3.38(6) no .
Cd1 H19 2.85(5) no .
Cd1 H23 3.14(4) no .
Cd1 H29 3.10(6) no .
Cd1 H33 3.22(5) no .
Cd1 H39 3.06(5) no .
O1 H17 2.61(7) no .
O1 H18 2.43(6) no .
O2 H27 2.75(5) no .
O2 H28 2.45(7) no .
O5 H37 2.65(5) no .
O5 H38 2.41(7) no .
N1 H3 2.80(6) no .
N1 H4 3.28(5) no .
N1 H7 3.41(6) no .
N1 H9 2.80(7) no .
N1 H10 3.37(7) no .
N2 H1 3.34(6) no .
N2 H2 2.78(6) no .
N2 H7 2.78(6) no .
N2 H8 3.33(6) no .
N2 H11 3.35(6) no .
N3 H3 3.33(6) no .
N3 H5 3.31(5) no .
N3 H6 2.77(6) no .
N3 H11 2.79(7) no .
N3 H12 3.21(8) no .
N4 H9 2.86(6) no .
N4 H13 2.81(6) no .
N4 H14 3.24(6) no .
N4 H15 3.19(5) no .
N4 H19 2.45(6) no .
N4 H29 2.74(6) no .
N4 H33 3.50(6) no .
N5 H2 2.85(6) no .
N5 H13 3.54(6) no .
N5 H23 2.68(5) no .
N5 H24 3.18(5) no .
N5 H25 3.31(6) no .
N5 H29 2.59(6) no .
N5 H39 2.77(6) no .
N6 H6 2.67(5) no .
N6 H19 2.76(5) no .
N6 H23 3.38(5) no .
N6 H33 2.78(5) no .
N6 H34 3.16(5) no .
N6 H35 3.20(5) no .
N6 H36 3.59(6) no .
N6 H39 2.55(5) no .
C1 H11 2.38(6) no .
C1 H12 3.05(7) no .
C1 H13 2.49(5) no .
C1 H14 2.88(5) no .
C2 H5 2.69(7) no .
C2 H6 3.31(7) no .
C2 H7 2.88(6) no .
C2 H11 2.63(6) no .
C2 H23 3.26(5) no .
C2 H24 2.59(5) no .
C3 H3 2.41(7) no .
C3 H4 2.99(7) no .
C3 H11 3.58(6) no .
C3 H23 2.49(5) no .
C3 H24 2.84(5) no .
C4 H3 2.58(7) no .
C4 H9 3.43(6) no .
C4 H10 2.77(6) no .
C4 H11 2.82(7) no .
C4 H33 3.28(5) no .
C4 H34 2.60(5) no .
C5 H3 3.54(6) no .
C5 H7 2.42(5) no .
C5 H8 3.01(6) no .
C5 H33 2.44(6) no .
C5 H34 2.72(5) no .
C6 H1 2.64(6) no .
C6 H2 3.22(6) no .
C6 H3 2.78(6) no .
C6 H7 2.71(5) no .
C6 H13 3.33(6) no .
C6 H14 2.61(6) no .
C7 H1 2.74(5) no .
C7 H2 2.45(5) no .
C7 H9 3.22(7) no .
C7 H11 3.14(6) no .
C7 H12 2.48(7) no .
C7 H15 2.62(4) no .
C8 H9 2.86(7) no .
C8 H12 3.12(6) no .
C8 H16 3.26(5) no .
C9 H9 3.55(7) no .
C9 H13 3.01(5) no .
C9 H14 2.58(5) no .
C10 H17 2.67(6) no .
C11 H16 2.68(7) no .
C11 H18 3.27(7) no .
C11 H20 2.70(5) no .
C11 H21 2.70(6) no .
C12 H19 3.27(5) no .
C12 H20 2.59(5) no .
C12 H21 2.61(6) no .
C12 H22 3.24(7) no .
C13 H17 3.21(6) no .
C14 H29 2.79(7) no .
C15 H9 3.56(6) no .
C15 H16 3.29(6) no .
C15 H17 3.26(5) no .
C15 H18 3.30(7) no .
C15 H29 2.90(6) no .
C16 H15 3.26(5) no .
C16 H19 3.21(5) no .
C17 H17 2.52(7) no .
C18 H2 3.25(6) no .
C18 H3 3.25(6) no .
C18 H4 2.35(6) no .
C18 H5 2.86(6) no .
C18 H6 2.56(7) no .
C18 H25 2.75(7) no .
C19 H2 2.78(6) no .
C19 H4 2.88(6) no .
C19 H26 3.33(6) no .
C19 H39 3.55(6) no .
C20 H2 3.29(5) no .
C20 H4 3.32(6) no .
C20 H23 3.15(6) no .
C20 H24 2.54(6) no .
C21 H27 2.61(6) no .
C22 H26 2.62(5) no .
C22 H28 3.15(6) no .
C22 H30 2.87(6) no .
C22 H31 2.72(7) no .
C23 H29 3.32(8) no .
C23 H30 2.76(6) no .
C23 H31 2.65(7) no .
C23 H32 3.08(7) no .
C24 H27 3.35(6) no .
C25 H19 3.44(6) no .
C25 H39 3.34(6) no .
C26 H2 3.42(5) no .
C26 H13 3.54(6) no .
C26 H26 3.31(6) no .
C26 H27 3.33(7) no .
C26 H28 3.14(6) no .
C26 H39 3.31(7) no .
C27 H25 3.30(6) no .
C27 H28 3.60(6) no .
C27 H29 3.33(7) no .
C28 H27 2.61(6) no .
C29 H6 3.24(6) no .
C29 H7 3.04(5) no .
C29 H8 2.43(5) no .
C29 H9 2.65(7) no .
C29 H10 2.83(7) no .
C29 H35 2.64(5) no .
C30 H6 2.74(6) no .
C30 H8 2.96(5) no .
C30 H36 3.11(6) no .
C31 H6 3.36(7) no .
C31 H8 3.46(6) no .
C31 H33 3.16(6) no .
C31 H34 2.60(5) no .
C32 H37 2.66(5) no .
C33 H36 2.60(5) no .
C33 H38 3.16(7) no .
C33 H40 2.71(6) no .
C33 H42 2.76(7) no .
C34 H39 3.19(6) no .
C34 H40 2.64(6) no .
C34 H41 3.15(6) no .
C34 H42 2.61(8) no .
C35 H37 3.25(6) no .
C36 H19 3.15(5) no .
C36 H23 3.38(5) no .
C37 H6 3.25(6) no .
C37 H19 3.19(5) no .
C37 H23 3.44(5) no .
C37 H36 3.13(6) no .
C37 H37 3.29(6) no .
C37 H38 3.18(6) no .
C38 H35 3.24(5) no .
C38 H39 3.21(6) no .
C39 H37 2.51(5) no .
H1 H3 2.36(9) no .
H1 H4 2.40(8) no .
H1 H11 2.38(9) no .
H1 H12 3.01(8) no .
H1 H13 2.81(7) no .
H1 H14 2.83(7) no .
H2 H3 2.92(8) no .
H2 H4 2.29(7) no .
H2 H11 3.28(8) no .
H2 H13 2.11(7) no .
H2 H14 3.02(7) no .
H3 H5 2.41(9) no .
H3 H6 3.42(10) no .
H3 H7 2.18(9) no .
H3 H8 3.40(9) no .
H3 H11 2.10(8) no .
H3 H12 3.55(8) no .
H3 H24 3.34(8) no .
H4 H5 3.02(9) no .
H4 H11 3.47(8) no .
H4 H23 3.29(8) no .
H4 H24 2.18(8) no .
H4 H25 3.28(8) no .
H5 H7 2.20(7) no .
H5 H8 2.33(8) no .
H5 H23 2.96(7) no .
H5 H24 2.92(8) no .
H6 H7 2.78(8) no .
H6 H8 2.36(8) no .
H6 H23 2.17(8) no .
H6 H24 3.06(9) no .
H7 H9 3.49(7) no .
H7 H10 2.52(7) no .
H7 H11 2.29(9) no .
H7 H12 3.47(9) no .
H7 H34 3.09(7) no .
H8 H10 3.04(8) no .
H8 H11 3.58(9) no .
H8 H33 3.37(7) no .
H8 H34 2.27(7) no .
H8 H35 3.39(8) no .
H9 H11 2.90(8) no .
H9 H12 2.18(10) no .
H9 H14 3.53(10) no .
H9 H33 2.20(9) no .
H9 H34 3.01(9) no .
H10 H11 2.34(9) no .
H10 H12 2.23(11) no .
H10 H33 2.88(9) no .
H10 H34 2.77(9) no .
H11 H14 3.22(8) no .
H12 H13 3.44(9) no .
H12 H14 2.30(9) no .
H13 H15 3.08(6) no .
H14 H15 2.31(6) no .
H15 H16 2.36(7) no .
H16 H17 2.56(9) no .
H17 H20 2.21(8) no .
H17 H21 2.31(9) no .
H17 H22 3.52(10) no .
H18 H19 2.44(8) no .
H19 H29 2.45(9) no .
H19 H33 3.55(7) no .
H19 H39 2.80(7) no .
H23 H25 3.40(9) no .
H23 H39 3.21(7) no .
H24 H25 2.39(9) no .
H25 H26 2.42(8) no .
H26 H27 2.35(7) no .
H27 H30 2.42(8) no .
H27 H31 2.37(9) no .
H27 H32 3.58(8) no .
H28 H29 2.27(9) no .
H29 H39 2.88(9) no .
H33 H35 3.28(7) no .
H34 H35 2.40(7) no .
H35 H36 2.27(7) no .
H36 H37 2.49(7) no .
H37 H40 2.24(7) no .
H37 H41 3.50(7) no .
H37 H42 2.37(8) no .
H38 H39 2.24(8) no .
Cl1 H3 3.52(6) no 1_545
Cl1 H5 3.47(5) no 2_646
Cl1 H7 2.90(5) no 1_545
Cl1 H8 3.55(6) no 1_545
Cl1 H25 3.44(7) no .
Cl1 H35 3.59(5) no 4_565
Cl1 H37 3.28(6) no 3_666
Cl1 H40 3.58(6) no 3_666
Cl1 H41 3.27(5) no 4_555
Cl1 H42 3.50(7) no 3_666
Cl1 H42 3.46(6) no 4_555
Cl2 H1 3.17(6) no 4_564
Cl2 H9 3.21(6) no 1_545
Cl2 H18 3.56(6) no .
Cl2 H20 3.49(6) no 2_545
Cl2 H27 3.33(6) no 4_554
Cl2 H30 3.37(5) no 4_554
O1 H13 2.65(6) no 4_564
O1 H16 2.72(6) no 2_545
O2 H12 3.54(7) no 1_545
O2 H14 3.27(6) no 1_545
O2 H15 3.22(5) no 1_545
O2 H20 3.57(6) no 2_545
O2 H21 3.27(6) no 2_545
O2 H21 2.64(7) no 4_565
O2 H22 2.47(7) no 2_545
O2 H28 3.25(6) no 3_566
O3 H5 2.51(6) no 2_646
O3 H6 3.51(5) no 2_646
O3 H23 3.16(5) no .
O3 H24 2.88(5) no .
O3 H25 2.83(7) no .
O3 H35 2.87(5) no 4_565
O3 H36 2.74(5) no 4_565
O3 H40 3.57(6) no 3_666
O3 H41 3.23(5) no 4_555
O3 H42 3.00(8) no 3_666
O4 H3 2.47(6) no 1_545
O4 H5 3.59(6) no 1_545
O4 H7 2.74(6) no 1_545
O4 H11 2.90(5) no 1_545
O4 H25 3.24(6) no .
O4 H26 3.58(6) no .
O4 H35 3.18(4) no 4_565
O4 H41 3.00(5) no 4_555
O4 H42 2.97(6) no 4_555
O5 H8 3.56(6) no 1_545
O5 H34 2.88(5) no 1_545
O5 H35 3.09(5) no 1_545
O5 H37 3.50(5) no 3_666
O6 H7 2.74(5) no 1_545
O6 H8 3.22(6) no 1_545
O6 H10 3.26(6) no 1_545
O6 H11 3.58(6) no 1_545
O6 H23 2.93(5) no .
O6 H37 3.07(6) no 3_666
O6 H38 3.06(6) no .
O6 H39 3.25(5) no .
O6 H40 2.82(6) no 3_666
O6 H42 3.38(7) no 3_666
O7 H5 3.01(6) no 1_545
O7 H5 3.29(5) no 2_646
O7 H7 2.85(5) no 1_545
O7 H8 3.07(5) no 1_545
O7 H23 3.48(4) no 2_646
O7 H24 2.80(5) no 2_646
O7 H36 2.80(5) no 3_666
O7 H37 2.59(6) no 3_666
O7 H41 3.09(5) no 4_555
O7 H42 3.53(6) no 3_666
O7 H42 2.96(7) no 4_555
O8 H1 2.98(6) no 4_564
O8 H9 3.18(6) no 1_545
O8 H10 3.10(6) no 1_545
O8 H18 3.13(6) no .
O8 H19 3.37(5) no .
O8 H29 3.25(7) no .
O8 H38 3.13(6) no .
O8 H39 3.21(5) no .
O9 H9 2.71(6) no 1_545
O9 H26 2.89(6) no 4_554
O9 H27 2.50(6) no 4_554
O9 H30 3.38(5) no 4_554
O9 H31 3.51(6) no 4_554
O9 H33 2.84(5) no 1_545
O10 H9 3.33(6) no 1_545
O10 H17 2.90(6) no 2_545
O10 H20 2.40(6) no 2_545
O10 H21 3.15(7) no 2_545
O10 H28 2.75(7) no .
O10 H29 3.54(7) no .
O11 H1 2.63(6) no 4_564
O11 H2 3.45(6) no 4_564
O11 H13 3.32(6) no 4_564
O11 H14 2.89(6) no 4_564
O11 H16 3.30(6) no 2_545
O11 H17 3.31(7) no 2_545
O11 H18 2.97(6) no .
O11 H27 3.07(6) no 4_554
O11 H30 2.38(5) no 4_554
O11 H31 3.46(6) no 4_554
N3 H38 3.46(6) no 1_565
N6 H25 3.29(7) no 4_564
C1 H18 3.01(7) no 4_565
C3 H36 3.46(5) no 3_676
C3 H41 3.33(5) no 3_666
C4 H36 3.39(5) no 3_676
C4 H38 3.59(6) no 1_565
C5 H38 3.25(7) no 1_565
C7 H30 3.58(7) no 1_565
C9 H15 3.23(5) no 3_576
C9 H20 3.06(5) no 2_555
C9 H22 3.09(7) no 2_555
C9 H32 3.28(6) no 3_566
C10 H20 2.93(6) no 2_555
C10 H22 3.46(8) no 2_555
C10 H30 3.16(6) no 3_566
C10 H32 2.85(6) no 3_566
C11 H27 3.59(6) no 4_564
C11 H30 3.47(7) no 3_566
C11 H31 3.58(7) no 3_566
C11 H31 3.06(6) no 4_564
C11 H32 3.32(7) no 3_566
C12 H16 3.44(6) no 2_545
C12 H27 3.54(6) no 4_564
C13 H2 3.22(6) no 4_564
C13 H26 3.43(6) no 4_564
C14 H26 3.37(6) no 4_564
C15 H32 3.32(7) no 3_566
C16 H30 3.42(6) no 3_566
C16 H32 2.85(7) no 3_566
C17 H13 3.51(6) no 4_564
C17 H15 2.97(5) no 2_545
C17 H16 2.86(6) no 2_545
C17 H28 3.21(6) no 2_555
C17 H31 3.34(6) no 4_564
C18 H41 3.56(6) no 3_666
C21 H18 3.46(7) no 4_565
C21 H33 3.44(5) no 4_565
C22 H12 2.93(7) no 1_545
C22 H21 3.08(6) no 4_565
C23 H12 2.97(7) no 1_545
C23 H14 3.58(6) no 1_545
C23 H21 2.67(7) no 4_565
C23 H22 3.52(7) no 2_545
C23 H22 3.39(7) no 4_565
C24 H12 3.35(7) no 1_545
C24 H21 3.45(6) no 2_545
C24 H21 3.29(7) no 4_565
C24 H22 3.31(8) no 4_565
C24 H32 3.45(6) no 3_566
C27 H11 3.58(6) no 1_545
C27 H12 3.29(7) no 1_545
C28 H14 3.24(6) no 1_545
C28 H15 3.58(5) no 1_545
C28 H16 3.53(6) no 3_566
C28 H21 2.84(6) no 4_565
C28 H22 3.29(7) no 2_545
C28 H28 3.37(6) no 3_566
C29 H26 3.29(5) no 4_564
C29 H38 3.24(6) no 1_565
C30 H25 2.87(7) no 4_564
C30 H26 3.48(5) no 4_564
C31 H25 2.56(6) no 4_564
C31 H41 3.44(5) no 1_565
C32 H8 3.28(6) no 3_676
C32 H24 3.29(5) no 4_564
C32 H25 2.68(6) no 4_564
C33 H4 3.16(5) no 4_564
C33 H24 3.50(5) no 4_564
C33 H40 3.12(6) no 3_666
C34 H4 3.30(5) no 4_564
C34 H34 3.57(5) no 1_545
C34 H37 3.49(5) no 3_666
C34 H40 3.14(6) no 3_666
C35 H10 3.21(7) no 1_545
C35 H34 3.26(5) no 1_545
C35 H40 3.12(5) no 3_666
C36 H40 3.10(5) no 3_666
C37 H25 3.36(6) no 4_564
C37 H40 3.09(5) no 3_666
C38 H4 3.46(5) no 4_564
C38 H24 3.45(6) no 4_564
C38 H25 3.10(6) no 4_564
C38 H40 3.09(6) no 3_666
C39 H6 3.32(6) no 3_666
C39 H23 2.98(5) no 3_666
C39 H35 3.30(5) no 1_545
H1 Cl2 3.17(6) no 4_565
H1 O8 2.98(6) no 4_565
H1 O11 2.63(6) no 4_565
H1 H18 2.93(9) no 4_565
H2 O11 3.45(6) no 4_565
H2 C13 3.22(6) no 4_565
H2 H18 2.30(9) no 4_565
H3 Cl1 3.52(6) no 1_565
H3 O4 2.47(6) no 1_565
H3 H42 3.17(8) no 4_565
H4 C33 3.16(5) no 4_565
H4 C34 3.30(5) no 4_565
H4 C38 3.46(5) no 4_565
H4 H37 3.40(7) no 4_565
H4 H42 3.45(8) no 4_565
H5 Cl1 3.47(5) no 2_656
H5 O3 2.51(6) no 2_656
H5 O4 3.59(6) no 1_565
H5 O7 3.01(6) no 1_565
H5 O7 3.29(5) no 2_656
H5 H36 3.00(8) no 3_676
H5 H41 3.32(8) no 3_666
H5 H42 3.06(9) no 4_565
H6 O3 3.51(5) no 2_656
H6 C39 3.32(6) no 3_666
H6 H35 3.51(8) no 3_676
H6 H36 3.44(8) no 3_676
H6 H40 3.36(8) no 3_666
H6 H41 2.56(8) no 3_666
H7 Cl1 2.90(5) no 1_565
H7 O4 2.74(6) no 1_565
H7 O6 2.74(5) no 1_565
H7 O7 2.85(5) no 1_565
H7 H36 3.60(8) no 3_676
H7 H38 3.48(8) no 1_565
H8 Cl1 3.55(6) no 1_565
H8 O5 3.56(6) no 1_565
H8 O6 3.22(6) no 1_565
H8 O7 3.07(5) no 1_565
H8 C32 3.28(6) no 3_676
H8 H36 2.65(7) no 3_676
H8 H37 3.57(8) no 3_676
H8 H38 3.11(8) no 1_565
H9 Cl2 3.21(6) no 1_565
H9 O8 3.18(6) no 1_565
H9 O9 2.71(6) no 1_565
H9 O10 3.33(6) no 1_565
H10 O6 3.26(6) no 1_565
H10 O8 3.10(6) no 1_565
H10 C35 3.21(7) no 1_565
H10 H38 2.44(10) no 1_565
H10 H39 3.29(9) no 1_565
H11 O4 2.90(5) no 1_565
H11 O6 3.58(6) no 1_565
H11 C27 3.58(6) no 1_565
H12 O2 3.54(7) no 1_565
H12 C22 2.93(7) no 1_565
H12 C23 2.97(7) no 1_565
H12 C24 3.35(7) no 1_565
H12 C27 3.29(7) no 1_565
H12 H27 3.21(10) no 1_565
H13 O1 2.65(6) no 4_565
H13 O11 3.32(6) no 4_565
H13 C17 3.51(6) no 4_565
H13 H16 3.58(9) no 3_576
H13 H18 2.91(8) no 4_565
H13 H22 3.31(9) no 4_565
H14 O2 3.27(6) no 1_565
H14 O11 2.89(6) no 4_565
H14 C23 3.58(6) no 1_565
H14 C28 3.24(6) no 1_565
H14 H16 3.51(9) no 3_576
H14 H27 3.60(8) no 1_565
H14 H30 2.59(9) no 1_565
H14 H32 3.58(9) no 1_565
H15 O2 3.22(5) no 1_565
H15 C9 3.23(5) no 3_576
H15 C17 2.97(5) no 2_555
H15 C28 3.58(5) no 1_565
H15 H15 2.79(7) no 3_576
H15 H20 2.87(7) no 2_555
H15 H22 2.43(8) no 2_555
H15 H30 3.47(8) no 1_565
H15 H32 3.38(8) no 1_565
H16 O1 2.72(6) no 2_555
H16 O11 3.30(6) no 2_555
H16 C12 3.44(6) no 2_555
H16 C17 2.86(6) no 2_555
H16 C28 3.53(6) no 3_566
H16 H13 3.58(9) no 3_576
H16 H14 3.51(9) no 3_576
H16 H20 2.51(8) no 2_555
H16 H22 3.07(10) no 2_555
H16 H30 2.99(9) no 3_566
H16 H32 3.18(8) no 3_566
H17 O10 2.90(6) no 2_555
H17 O11 3.31(7) no 2_555
H17 H30 3.24(10) no 3_566
H17 H31 3.52(9) no 3_566
H17 H31 2.74(8) no 4_564
H17 H32 3.50(9) no 3_566
H18 Cl2 3.56(6) no .
H18 O8 3.13(6) no .
H18 O11 2.97(6) no .
H18 C1 3.01(7) no 4_564
H18 C21 3.46(7) no 4_564
H18 H1 2.93(9) no 4_564
H18 H2 2.30(9) no 4_564
H18 H13 2.91(8) no 4_564
H19 O8 3.37(5) no .
H19 H26 3.56(8) no 4_564
H20 Cl2 3.49(6) no 2_555
H20 O2 3.57(6) no 2_555
H20 O10 2.40(6) no 2_555
H20 C9 3.06(5) no 2_545
H20 C10 2.93(6) no 2_545
H20 H15 2.87(7) no 2_545
H20 H16 2.51(8) no 2_545
H20 H28 3.10(8) no 2_555
H20 H31 3.58(8) no 4_564
H21 O2 3.27(6) no 2_555
H21 O2 2.64(7) no 4_564
H21 O10 3.15(7) no 2_555
H21 C22 3.08(6) no 4_564
H21 C23 2.67(7) no 4_564
H21 C24 3.45(6) no 2_555
H21 C24 3.29(7) no 4_564
H21 C28 2.84(6) no 4_564
H21 H27 3.37(8) no 4_564
H21 H28 2.72(8) no 2_555
H21 H28 3.52(10) no 4_564
H21 H31 2.35(8) no 4_564
H21 H32 3.23(9) no 4_564
H22 O2 2.47(7) no 2_555
H22 C9 3.09(7) no 2_545
H22 C10 3.46(8) no 2_545
H22 C23 3.52(7) no 2_555
H22 C23 3.39(7) no 4_564
H22 C24 3.31(8) no 4_564
H22 C28 3.29(7) no 2_555
H22 H13 3.31(9) no 4_564
H22 H15 2.43(8) no 2_545
H22 H16 3.07(10) no 2_545
H22 H28 3.15(9) no 2_555
H22 H28 3.36(10) no 4_564
H22 H32 2.86(10) no 2_555
H23 O3 3.16(5) no .
H23 O6 2.93(5) no .
H23 O7 3.48(4) no 2_656
H23 C39 2.98(5) no 3_666
H23 H40 2.67(8) no 3_666
H23 H41 2.76(8) no 3_666
H23 H42 3.10(8) no 3_666
H24 O3 2.88(5) no .
H24 O7 2.80(5) no 2_656
H24 C32 3.29(5) no 4_565
H24 C33 3.50(5) no 4_565
H24 C38 3.45(6) no 4_565
H24 H36 3.11(7) no 4_565
H24 H37 3.36(7) no 4_565
H25 Cl1 3.44(7) no .
H25 O3 2.83(7) no .
H25 O4 3.24(6) no .
H25 N6 3.29(7) no 4_565
H25 C30 2.87(7) no 4_565
H25 C31 2.56(6) no 4_565
H25 C32 2.68(6) no 4_565
H25 C37 3.36(6) no 4_565
H25 C38 3.10(6) no 4_565
H25 H33 3.55(9) no 4_565
H25 H35 2.88(7) no 4_565
H25 H36 2.98(7) no 4_565
H26 O4 3.58(6) no .
H26 O9 2.89(6) no 4_555
H26 C13 3.43(6) no 4_565
H26 C14 3.37(6) no 4_565
H26 C29 3.29(5) no 4_565
H26 C30 3.48(5) no 4_565
H26 H19 3.56(8) no 4_565
H26 H33 2.53(7) no 4_565
H26 H34 3.53(6) no 4_565
H27 Cl2 3.33(6) no 4_555
H27 O9 2.50(6) no 4_555
H27 O11 3.07(6) no 4_555
H27 C11 3.59(6) no 4_565
H27 C12 3.54(6) no 4_565
H27 H12 3.21(10) no 1_545
H27 H14 3.60(8) no 1_545
H27 H21 3.37(8) no 4_565
H28 O2 3.25(6) no 3_566
H28 O10 2.75(7) no .
H28 C17 3.21(6) no 2_545
H28 C28 3.37(6) no 3_566
H28 H20 3.10(8) no 2_545
H28 H21 2.72(8) no 2_545
H28 H21 3.52(10) no 4_565
H28 H22 3.15(9) no 2_545
H28 H22 3.36(10) no 4_565
H28 H31 3.46(8) no 3_566
H28 H32 2.92(8) no 3_566
H29 O8 3.25(7) no .
H29 O10 3.54(7) no .
H30 Cl2 3.37(5) no 4_555
H30 O9 3.38(5) no 4_555
H30 O11 2.38(5) no 4_555
H30 C7 3.58(7) no 1_545
H30 C10 3.16(6) no 3_566
H30 C11 3.47(7) no 3_566
H30 C16 3.42(6) no 3_566
H30 H14 2.59(9) no 1_545
H30 H15 3.47(8) no 1_545
H30 H16 2.99(9) no 3_566
H30 H17 3.24(10) no 3_566
H31 O9 3.51(6) no 4_555
H31 O11 3.46(6) no 4_555
H31 C11 3.58(7) no 3_566
H31 C11 3.06(6) no 4_565
H31 C17 3.34(6) no 4_565
H31 H17 3.52(9) no 3_566
H31 H17 2.74(8) no 4_565
H31 H20 3.58(8) no 4_565
H31 H21 2.35(8) no 4_565
H31 H28 3.46(8) no 3_566
H32 C9 3.28(6) no 3_566
H32 C10 2.85(6) no 3_566
H32 C11 3.32(7) no 3_566
H32 C15 3.32(7) no 3_566
H32 C16 2.85(7) no 3_566
H32 C24 3.45(6) no 3_566
H32 H14 3.58(9) no 1_545
H32 H15 3.38(8) no 1_545
H32 H16 3.18(8) no 3_566
H32 H17 3.50(9) no 3_566
H32 H21 3.23(9) no 4_565
H32 H22 2.86(10) no 2_545
H32 H28 2.92(8) no 3_566
H33 O9 2.84(5) no 1_565
H33 C21 3.44(5) no 4_564
H33 H25 3.55(9) no 4_564
H33 H26 2.53(7) no 4_564
H33 H38 3.51(8) no 1_565
H34 O5 2.88(5) no 1_565
H34 C34 3.57(5) no 1_565
H34 C35 3.26(5) no 1_565
H34 H26 3.53(6) no 4_564
H34 H38 2.51(7) no 1_565
H35 Cl1 3.59(5) no 4_564
H35 O3 2.87(5) no 4_564
H35 O4 3.18(4) no 4_564
H35 O5 3.09(5) no 1_565
H35 C39 3.30(5) no 1_565
H35 H6 3.51(8) no 3_676
H35 H25 2.88(7) no 4_564
H35 H41 2.55(7) no 1_565
H36 O3 2.74(5) no 4_564
H36 O7 2.80(5) no 3_666
H36 C3 3.46(5) no 3_676
H36 C4 3.39(5) no 3_676
H36 H5 3.00(8) no 3_676
H36 H6 3.44(8) no 3_676
H36 H7 3.60(8) no 3_676
H36 H8 2.65(7) no 3_676
H36 H24 3.11(7) no 4_564
H36 H25 2.98(7) no 4_564
H37 Cl1 3.28(6) no 3_666
H37 O5 3.50(5) no 3_666
H37 O6 3.07(6) no 3_666
H37 O7 2.59(6) no 3_666
H37 C34 3.49(5) no 3_666
H37 H4 3.40(7) no 4_564
H37 H8 3.57(8) no 3_676
H37 H24 3.36(7) no 4_564
H38 O6 3.06(6) no .
H38 O8 3.13(6) no .
H38 N3 3.46(6) no 1_545
H38 C4 3.59(6) no 1_545
H38 C5 3.25(7) no 1_545
H38 C29 3.24(6) no 1_545
H38 H7 3.48(8) no 1_545
H38 H8 3.11(8) no 1_545
H38 H10 2.44(10) no 1_545
H38 H33 3.51(8) no 1_545
H38 H34 2.51(7) no 1_545
H39 O6 3.25(5) no .
H39 O8 3.21(5) no .
H39 H10 3.29(9) no 1_545
H39 H40 3.55(8) no 3_666
H40 Cl1 3.58(6) no 3_666
H40 O3 3.57(6) no 3_666
H40 O6 2.82(6) no 3_666
H40 C33 3.12(6) no 3_666
H40 C34 3.14(6) no 3_666
H40 C35 3.12(5) no 3_666
H40 C36 3.10(5) no 3_666
H40 C37 3.09(5) no 3_666
H40 C38 3.09(6) no 3_666
H40 H6 3.36(8) no 3_666
H40 H23 2.67(8) no 3_666
H40 H39 3.55(8) no 3_666
H41 Cl1 3.27(5) no 4_554
H41 O3 3.23(5) no 4_554
H41 O4 3.00(5) no 4_554
H41 O7 3.09(5) no 4_554
H41 C3 3.33(5) no 3_666
H41 C18 3.56(6) no 3_666
H41 C31 3.44(5) no 1_545
H41 H5 3.32(8) no 3_666
H41 H6 2.56(8) no 3_666
H41 H23 2.76(8) no 3_666
H41 H35 2.55(7) no 1_545
H42 Cl1 3.50(7) no 3_666
H42 Cl1 3.46(6) no 4_554
H42 O3 3.00(8) no 3_666
H42 O4 2.97(6) no 4_554
H42 O6 3.38(7) no 3_666
H42 O7 3.53(6) no 3_666
H42 O7 2.96(7) no 4_554
H42 H3 3.17(8) no 4_564
H42 H4 3.45(8) no 4_564
H42 H5 3.06(9) no 4_564
H42 H23 3.10(8) no 3_666

loop_
_geom_torsion_atom_site_label_1
_geom_torsion_atom_site_label_2
_geom_torsion_atom_site_label_3
_geom_torsion_atom_site_label_4
_geom_torsion
_geom_torsion_publ_flag
N1 Cd1 N2 C2 9.9(2) no
N1 Cd1 N2 C3 -111.5(2) no
N1 Cd1 N2 C18 129.6(3) no
N2 Cd1 N1 C1 -33.04(19) no
N2 Cd1 N1 C6 88.2(2) no
N2 Cd1 N1 C7 -150.3(3) no
N1 Cd1 N3 C4 88.4(3) no
N1 Cd1 N3 C5 -33.09(18) no
N1 Cd1 N3 C29 -150.7(2) no
N3 Cd1 N1 C1 -111.7(2) no
N3 Cd1 N1 C6 9.49(17) no
N3 Cd1 N1 C7 131.0(2) no
N1 Cd1 N4 C8 -6.6(3) no
N1 Cd1 N4 C15 164.9(3) no
N4 Cd1 N1 C1 142.5(3) no
N4 Cd1 N1 C6 -96.3(2) no
N4 Cd1 N1 C7 25.25(18) no
N1 Cd1 N5 C19 -73.5(3) no
N1 Cd1 N5 C26 83.8(3) no
N5 Cd1 N1 C1 39.3(2) no
N5 Cd1 N1 C6 160.51(18) no
N5 Cd1 N1 C7 -77.97(19) no
N1 Cd1 N6 C30 -7.0(4) no
N1 Cd1 N6 C37 157.96(19) no
N6 Cd1 N1 C1 -111.5(3) no
N6 Cd1 N1 C6 9.8(4) no
N6 Cd1 N1 C7 131.3(2) no
N2 Cd1 N3 C4 10.8(3) no
N2 Cd1 N3 C5 -110.7(3) no
N2 Cd1 N3 C29 131.7(3) no
N3 Cd1 N2 C2 87.5(3) no
N3 Cd1 N2 C3 -33.94(19) no
N3 Cd1 N2 C18 -152.8(3) no
N2 Cd1 N4 C8 1.6(5) no
N2 Cd1 N4 C15 173.1(2) no
N4 Cd1 N2 C2 1.7(4) no
N4 Cd1 N2 C3 -119.7(3) no
N4 Cd1 N2 C18 121.5(3) no
N2 Cd1 N5 C19 -1.9(3) no
N2 Cd1 N5 C26 155.3(3) no
N5 Cd1 N2 C2 -92.9(3) no
N5 Cd1 N2 C3 145.7(3) no
N5 Cd1 N2 C18 26.8(2) no
N2 Cd1 N6 C30 -79.0(2) no
N2 Cd1 N6 C37 86.0(3) no
N6 Cd1 N2 C2 157.9(2) no
N6 Cd1 N2 C3 36.5(2) no
N6 Cd1 N2 C18 -82.3(3) no
N3 Cd1 N4 C8 -77.1(3) no
N3 Cd1 N4 C15 94.4(3) no
N4 Cd1 N3 C4 158.6(3) no
N4 Cd1 N3 C5 37.1(2) no
N4 Cd1 N3 C29 -80.5(2) no
N3 Cd1 N5 C19 -1.2(5) no
N3 Cd1 N5 C26 156.1(3) no
N5 Cd1 N3 C4 10.0(5) no
N5 Cd1 N3 C5 -111.4(3) no
N5 Cd1 N3 C29 130.9(3) no
N3 Cd1 N6 C30 -6.77(18) no
N3 Cd1 N6 C37 158.2(3) no
N6 Cd1 N3 C4 -91.5(3) no
N6 Cd1 N3 C5 147.1(2) no
N6 Cd1 N3 C29 29.42(17) no
N4 Cd1 N5 C19 -149.1(3) no
N4 Cd1 N5 C26 8.1(3) no
N5 Cd1 N4 C8 87.6(3) no
N5 Cd1 N4 C15 -100.9(3) no
N4 Cd1 N6 C30 87.8(2) no
N4 Cd1 N6 C37 -107.2(3) no
N6 Cd1 N4 C8 -152.9(2) no
N6 Cd1 N4 C15 18.6(3) no
N5 Cd1 N6 C30 -155.98(18) no
N5 Cd1 N6 C37 9.0(3) no
N6 Cd1 N5 C19 90.3(3) no
N6 Cd1 N5 C26 -112.5(3) no
C17 O1 C12 C11 9.1(8) no
C17 O1 C12 C13 -171.4(5) no
C28 O2 C23 C22 8.6(7) no
C28 O2 C23 C24 -171.8(4) no
C39 O5 C34 C33 -4.0(6) no
C39 O5 C34 C35 175.7(3) no
Cd1 N1 C1 C2 53.7(4) no
Cd1 N1 C6 C5 16.4(4) no
Cd1 N1 C7 C8 -40.8(4) no
C1 N1 C6 C5 132.2(4) no
C6 N1 C1 C2 -66.2(5) no
C1 N1 C7 C8 -152.5(4) no
C7 N1 C1 C2 166.1(4) no
C6 N1 C7 C8 79.6(5) no
C7 N1 C6 C5 -100.5(5) no
Cd1 N2 C2 C1 15.1(5) no
Cd1 N2 C3 C4 54.5(4) no
Cd1 N2 C18 C19 -47.9(4) no
C2 N2 C3 C4 -67.0(5) no
C3 N2 C2 C1 131.6(4) no
C2 N2 C18 C19 72.6(5) no
C18 N2 C2 C1 -100.1(4) no
C3 N2 C18 C19 -159.8(4) no
C18 N2 C3 C4 166.1(4) no
Cd1 N3 C4 C3 14.8(5) no
Cd1 N3 C5 C6 54.9(4) no
Cd1 N3 C29 C30 -48.2(4) no
C4 N3 C5 C6 -64.3(5) no
C5 N3 C4 C3 130.8(4) no
C4 N3 C29 C30 71.0(4) no
C29 N3 C4 C3 -101.6(5) no
C5 N3 C29 C30 -160.6(3) no
C29 N3 C5 C6 167.8(3) no
Cd1 N4 C8 C7 -14.5(5) no
Cd1 N4 C8 C9 170.5(3) no
Cd1 N4 C15 C14 14.0(6) no
Cd1 N4 C15 C16 -169.8(3) no
C8 N4 C15 C14 -174.9(4) no
C8 N4 C15 C16 1.3(6) no
C15 N4 C8 C7 173.6(4) no
C15 N4 C8 C9 -1.4(7) no
Cd1 N5 C19 C18 -24.6(5) no
Cd1 N5 C19 C20 157.0(3) no
Cd1 N5 C26 C25 29.7(6) no
Cd1 N5 C26 C27 -152.5(3) no
C19 N5 C26 C25 -174.5(4) no
C19 N5 C26 C27 3.2(6) no
C26 N5 C19 C18 176.4(4) no
C26 N5 C19 C20 -2.0(7) no
Cd1 N6 C30 C29 -18.1(4) no
Cd1 N6 C30 C31 163.6(3) no
Cd1 N6 C37 C36 17.8(5) no
Cd1 N6 C37 C38 -163.1(2) no
C30 N6 C37 C36 -177.8(3) no
C30 N6 C37 C38 1.4(5) no
C37 N6 C30 C29 175.5(3) no
C37 N6 C30 C31 -2.8(5) no
N1 C1 C2 N2 -48.7(6) no
N2 C3 C4 N3 -48.9(6) no
N3 C5 C6 N1 -50.0(5) no
N1 C7 C8 N4 40.2(6) no
N1 C7 C8 C9 -144.6(4) no
N4 C8 C9 C10 -0.3(7) no
C7 C8 C9 C10 -175.2(4) no
C8 C9 C10 C16 2.1(7) no
C9 C10 C16 C11 176.7(5) no
C9 C10 C16 C15 -2.1(7) no
C12 C11 C16 C10 -177.6(5) no
C12 C11 C16 C15 1.2(7) no
C16 C11 C12 O1 -179.0(5) no
C16 C11 C12 C13 1.6(8) no
O1 C12 C13 C14 177.0(4) no
C11 C12 C13 C14 -3.5(8) no
C12 C13 C14 C15 2.5(8) no
C13 C14 C15 N4 176.6(5) no
C13 C14 C15 C16 0.3(7) no
N4 C15 C16 C10 0.4(7) no
N4 C15 C16 C11 -178.5(4) no
C14 C15 C16 C10 176.7(4) no
C14 C15 C16 C11 -2.2(7) no
N2 C18 C19 N5 52.7(6) no
N2 C18 C19 C20 -128.9(4) no
N5 C19 C20 C21 -0.5(8) no
C18 C19 C20 C21 -178.7(4) no
C19 C20 C21 C27 1.7(8) no
C20 C21 C27 C22 180.0(5) no
C20 C21 C27 C26 -0.5(7) no
C23 C22 C27 C21 -178.4(4) no
C23 C22 C27 C26 2.1(7) no
C27 C22 C23 O2 -178.7(4) no
C27 C22 C23 C24 1.7(7) no
O2 C23 C24 C25 177.4(4) no
C22 C23 C24 C25 -3.0(8) no
C23 C24 C25 C26 0.4(8) no
C24 C25 C26 N5 -178.8(4) no
C24 C25 C26 C27 3.4(7) no
N5 C26 C27 C21 -2.0(7) no
N5 C26 C27 C22 177.6(4) no
C25 C26 C27 C21 175.8(4) no
C25 C26 C27 C22 -4.7(7) no
N3 C29 C30 N6 47.3(5) no
N3 C29 C30 C31 -134.3(4) no
N6 C30 C31 C32 2.2(6) no
C29 C30 C31 C32 -176.1(3) no
C30 C31 C32 C38 -0.1(6) no
C31 C32 C38 C33 177.9(3) no
C31 C32 C38 C37 -1.2(5) no
C34 C33 C38 C32 -178.8(3) no
C34 C33 C38 C37 0.3(5) no
C38 C33 C34 O5 179.0(3) no
C38 C33 C34 C35 -0.6(5) no
O5 C34 C35 C36 -179.6(4) no
C33 C34 C35 C36 0.1(6) no
C34 C35 C36 C37 0.7(7) no
C35 C36 C37 N6 178.1(4) no
C35 C36 C37 C38 -1.1(6) no
N6 C37 C38 C32 0.6(5) no
N6 C37 C38 C33 -178.5(3) no
C36 C37 C38 C32 179.7(3) no
C36 C37 C38 C33 0.6(5) no
